data_7061446
loop_
_publ_author_name
'Liu, Lu'
'Jia, Yuejiao'
Chen,
'Li, Dechao'
'Hu, Ming'

_publ_section_title
;
 A multifunctional fluorescent Cd-MOF probe: its synthesis, structure, and
 sensing properties
;
_journal_issue 18
_journal_name_full 'New Journal of Chemistry'
_journal_page_first 8636
_journal_page_last 8643
_journal_paper_doi 10.1039/D2NJ00358A
_journal_volume 46
_journal_year 2022
_chemical_formula_moiety '0.13(C184 H104 Cd8 N24 O32)'
_chemical_formula_sum 'C23 H13 Cd N3 O4'
_chemical_formula_weight 507.76
_chemical_name_systematic '[Cd(dbta)]n'
_space_group_crystal_system orthorhombic
_space_group_IT_number 70
_space_group_name_Hall '-F 2uv 2vw'
_space_group_name_H-M_alt 'F d d d :2'
_atom_sites_solution_hydrogens geom
_atom_sites_solution_primary direct
_audit_creation_date 2016-12-09
_audit_creation_method
;
Olex2 1.2-ac21
(compiled 2015.09.16 svn.r134, GUI svn.r4998)
;
_audit_update_record
;
2021-12-14 deposited with the CCDC.	2022-03-31 downloaded from the CCDC.
;
_cell_angle_alpha 90
_cell_angle_beta 90
_cell_angle_gamma 90
_cell_formula_units_Z 16
_cell_length_a 8.9617(12)
_cell_length_b 19.198(3)
_cell_length_c 40.595(7)
_cell_measurement_reflns_used 2268
_cell_measurement_temperature 113
_cell_measurement_theta_max 27.5
_cell_measurement_theta_min 3.5
_cell_volume 6984.2(19)
_computing_cell_refinement
;
CrystalClear-SM Expert 2.1 b42 (Rigaku, 2015)
;
_computing_data_collection
;
CrystalClear-SM Expert 2.1 b42 (Rigaku, 2015)
;
_computing_data_reduction
;
CrystalClear-SM Expert 2.1 b42 (Rigaku, 2015)
;
_computing_molecular_graphics 'Olex2 (Dolomanov et al., 2009)'
_computing_publication_material 'Olex2 (Dolomanov et al., 2009)'
_computing_structure_refinement 'ShelXL (Sheldrick, 2008)'
_computing_structure_solution 'ShelXS (Sheldrick, 2008)'
_diffrn_ambient_temperature 113
_diffrn_detector PILT
_diffrn_detector_area_resol_mean 5.8140
_diffrn_measured_fraction_theta_full 0.997
_diffrn_measured_fraction_theta_max 0.997
_diffrn_measurement_details
;
scan:
	Number of images: 360
	           Slice: -105.0000 - 75.0000
	     Image width: 0.5000
	        Exp time: 10.0000
	   Rotation axis: Omega
	           Omega: 0.0000
	             Chi: 45.0000
	             Phi: 0.0000
	             XTD: 44.9879
	          2theta: -15.0723
scan:
	Number of images: 300
	           Slice: -105.0000 - 45.0000
	     Image width: 0.5000
	        Exp time: 10.0000
	   Rotation axis: Omega
	           Omega: 0.0000
	             Chi: 45.0000
	             Phi: 90.0000
	             XTD: 44.9879
	          2theta: -15.0723
scan:
	Number of images: 200
	           Slice: -105.0000 - -5.0000
	     Image width: 0.5000
	        Exp time: 10.0000
	   Rotation axis: Omega
	           Omega: 0.0000
	             Chi: 45.0000
	             Phi: 180.0000
	             XTD: 44.9879
	          2theta: -15.0723
;
_diffrn_measurement_device
;
AFC10: Fixed Chi 2 circle
;
_diffrn_measurement_device_type 'Rigaku Pilatus 200K'
_diffrn_measurement_method '\w scans'
_diffrn_measurement_specimen_support Fiber
_diffrn_orient_matrix_type d*Trek
_diffrn_orient_matrix_UB_11 0.113636
_diffrn_orient_matrix_UB_12 -0.045048
_diffrn_orient_matrix_UB_13 -0.028828
_diffrn_orient_matrix_UB_21 0.000335
_diffrn_orient_matrix_UB_22 0.075460
_diffrn_orient_matrix_UB_23 0.071820
_diffrn_orient_matrix_UB_31 -0.014834
_diffrn_orient_matrix_UB_32 -0.032330
_diffrn_orient_matrix_UB_33 0.034087
_diffrn_radiation_monochromator Confocal
_diffrn_radiation_type MoK\a
_diffrn_radiation_wavelength 0.71073
_diffrn_reflns_av_R_equivalents 0.0608
_diffrn_reflns_av_unetI/netI 0.0309
_diffrn_reflns_Laue_measured_fraction_full 0.997
_diffrn_reflns_Laue_measured_fraction_max 0.997
_diffrn_reflns_limit_h_max 10
_diffrn_reflns_limit_h_min -10
_diffrn_reflns_limit_k_max 22
_diffrn_reflns_limit_k_min -22
_diffrn_reflns_limit_l_max 42
_diffrn_reflns_limit_l_min -48
_diffrn_reflns_number 14270
_diffrn_reflns_point_group_measured_fraction_full 0.997
_diffrn_reflns_point_group_measured_fraction_max 0.997
_diffrn_reflns_theta_full 25.019
_diffrn_reflns_theta_max 25.019
_diffrn_reflns_theta_min 3.548
_diffrn_source 'Rotating Anode'
_diffrn_source_current 24.0
_diffrn_source_power 1.2
_diffrn_source_voltage 50.0
_exptl_absorpt_coefficient_mu 1.292
_exptl_absorpt_correction_T_max 1.000
_exptl_absorpt_correction_T_min 0.817
_exptl_absorpt_correction_type multi-scan
_exptl_absorpt_process_details CrystalClear
_exptl_crystal_colour Colorless
_exptl_crystal_density_diffrn 1.932
_exptl_crystal_density_method "'not measured'"
_exptl_crystal_description Prism
_exptl_crystal_F_000 4032
_exptl_crystal_preparation Fiber
_exptl_crystal_size_max 0.2
_exptl_crystal_size_mid 0.18
_exptl_crystal_size_min 0.12
_refine_diff_density_max 1.830
_refine_diff_density_min -0.997
_refine_diff_density_rms 0.098
_refine_ls_extinction_method none
_refine_ls_goodness_of_fit_ref 1.121
_refine_ls_hydrogen_treatment constr
_refine_ls_matrix_type full
_refine_ls_number_parameters 143
_refine_ls_number_reflns 1551
_refine_ls_number_restraints 6
_refine_ls_restrained_S_all 1.120
_refine_ls_R_factor_all 0.0535
_refine_ls_R_factor_gt 0.0369
_refine_ls_shift/su_max 0.002
_refine_ls_shift/su_mean 0.000
_refine_ls_structure_factor_coef Fsqd
_refine_ls_weighting_details 'w=1/[\s^2^(Fo^2^)+(0.0291P)^2^+88.7201P] where P=(Fo^2^+2Fc^2^)/3'
_refine_ls_weighting_scheme calc
_refine_ls_wR_factor_gt 0.0793
_refine_ls_wR_factor_ref 0.0869
_reflns_Friedel_coverage 0.000
_reflns_number_gt 1225
_reflns_number_total 1551
_reflns_threshold_expression 'I > 2\s(I)'
_cod_data_source_file d2nj00358a2.cif
_cod_data_source_block m20161126b1
_cod_depositor_comments 'Adding full bibliography for 7061446.cif.'
_cod_original_cell_volume 6984.5(19)
_cod_original_sg_symbol_H-M 'F d d d'
_cod_database_code 7061446
_shelx_space_group_comment
;
The symmetry employed for this shelxl refinement is uniquely defined
by the following loop, which should always be used as a source of
symmetry information in preference to the above space-group names.
They are only intended as comments.
;
_shelx_estimated_absorpt_t_max 0.860
_shelx_estimated_absorpt_t_min 0.782
_olex2_refinement_description
;
1. Fixed Uiso
 At 1.2 times of:
  All C(H) groups
2. Uiso/Uaniso restraints and constraints
Uanis(C7) \\sim Ueq: with sigma of 0.001 and sigma for terminal atoms of 0.002
3.a Aromatic/amide H refined with riding coordinates:
 C1(H1), C2(H2), C3(H3), C4(H4), C7(H7), C10(H10), C12(H12)
;
_shelx_shelxl_version_number 2014/8
_olex2_submission_special_instructions 'No special instructions were received'

loop_
_space_group_symop_operation_xyz
'x, y, z'
'-x+3/4, -y+3/4, z'
'-x+3/4, y, -z+3/4'
'x, -y+3/4, -z+3/4'
'x, y+1/2, z+1/2'
'-x+3/4, -y+5/4, z+1/2'
'-x+3/4, y+1/2, -z+5/4'
'x, -y+5/4, -z+5/4'
'x+1/2, y, z+1/2'
'-x+5/4, -y+3/4, z+1/2'
'-x+5/4, y, -z+5/4'
'x+1/2, -y+3/4, -z+5/4'
'x+1/2, y+1/2, z'
'-x+5/4, -y+5/4, z'
'-x+5/4, y+1/2, -z+3/4'
'x+1/2, -y+5/4, -z+3/4'
'-x, -y, -z'
'x-3/4, y-3/4, -z'
'x-3/4, -y, z-3/4'
'-x, y-3/4, z-3/4'
'-x, -y+1/2, -z+1/2'
'x-3/4, y-1/4, -z+1/2'
'x-3/4, -y+1/2, z-1/4'
'-x, y-1/4, z-1/4'
'-x+1/2, -y, -z+1/2'
'x-1/4, y-3/4, -z+1/2'
'x-1/4, -y, z-1/4'
'-x+1/2, y-3/4, z-1/4'
'-x+1/2, -y+1/2, -z'
'x-1/4, y-1/4, -z'
'x-1/4, -y+1/2, z-3/4'
'-x+1/2, y-1/4, z-3/4'

loop_
_atom_site_label
_atom_site_type_symbol
_atom_site_fract_x
_atom_site_fract_y
_atom_site_fract_z
_atom_site_U_iso_or_equiv
_atom_site_adp_type
_atom_site_occupancy
_atom_site_site_symmetry_order
_atom_site_calc_flag
_atom_site_refinement_flags_posn
_atom_site_refinement_flags_adp
_atom_site_refinement_flags_occupancy
_atom_site_disorder_assembly
_atom_site_disorder_group
Cd1 Cd 0.6250 0.1250 1.07824(2) 0.02888(17) Uani 1 2 d S T P . .
O1 O 0.7413(5) 0.3027(2) 0.86136(10) 0.0590(12) Uani 1 1 d . . . . .
O2 O 0.7565(5) 0.2459(2) 0.81598(10) 0.0606(12) Uani 1 1 d . . . . .
N1 N 0.8546(4) 0.1657(2) 1.05702(9) 0.0313(9) Uani 1 1 d . . . . .
N2 N 0.6250 0.1250 1.02053(13) 0.0268(12) Uani 1 2 d S T P . .
C1 C 0.9686(6) 0.1829(3) 1.07704(13) 0.0414(13) Uani 1 1 d . . . . .
H1 H 0.9589 0.1748 1.1000 0.050 Uiso 1 1 calc R . . . .
C2 C 1.1001(7) 0.2121(3) 1.06515(15) 0.0516(15) Uani 1 1 d . . . . .
H2 H 1.1785 0.2244 1.0798 0.062 Uiso 1 1 calc R . . . .
C3 C 1.1142(7) 0.2226(3) 1.03237(14) 0.0515(16) Uani 1 1 d . . . . .
H3 H 1.2019 0.2439 1.0240 0.062 Uiso 1 1 calc R . . . .
C4 C 0.9998(6) 0.2022(3) 1.01054(13) 0.0430(13) Uani 1 1 d . . . . .
H4 H 1.0104 0.2074 0.9874 0.052 Uiso 1 1 calc R . . . .
C5 C 0.8704(6) 0.1739(2) 1.02429(11) 0.0311(10) Uani 1 1 d . . . . .
C6 C 0.7430(5) 0.1499(2) 1.00356(11) 0.0251(10) Uani 1 1 d . . . . .
C7 C 0.7461(6) 0.1513(2) 0.96907(11) 0.0268(10) Uani 1 1 d . U . . .
H7 H 0.8298 0.1699 0.9577 0.032 Uiso 1 1 calc R . . . .
C8 C 0.6250 0.1250 0.95177(14) 0.0266(14) Uani 1 2 d S T P . .
C9 C 0.6250 0.1250 0.91484(16) 0.0291(14) Uani 1 2 d S T P . .
C10 C 0.6789(5) 0.1818(3) 0.89732(12) 0.0313(11) Uani 1 1 d . . . . .
H10 H 0.7200 0.2203 0.9089 0.038 Uiso 1 1 calc R . . . .
C11 C 0.6739(5) 0.1835(3) 0.86290(12) 0.0334(12) Uani 1 1 d . . . . .
C12 C 0.6250 0.1250 0.84584(16) 0.0321(15) Uani 1 2 d S T P . .
H12 H 0.6250 0.1250 0.8224 0.039 Uiso 1 2 calc RS T P . .
C13 C 0.7262(6) 0.2493(3) 0.84417(13) 0.0356(12) Uani 1 1 d . . . . .

loop_
_atom_site_aniso_label
_atom_site_aniso_U_11
_atom_site_aniso_U_22
_atom_site_aniso_U_33
_atom_site_aniso_U_23
_atom_site_aniso_U_13
_atom_site_aniso_U_12
Cd1 0.0268(3) 0.0289(3) 0.0309(3) 0.000 0.000 0.0011(2)
O1 0.084(3) 0.054(3) 0.039(2) 0.013(2) 0.012(2) -0.011(2)
O2 0.076(3) 0.062(3) 0.044(2) 0.026(2) 0.020(2) 0.023(2)
N1 0.029(2) 0.038(2) 0.027(2) -0.0001(17) 0.0009(18) -0.0023(19)
N2 0.029(3) 0.023(3) 0.028(3) 0.000 0.000 -0.003(3)
C1 0.039(3) 0.054(3) 0.031(3) -0.007(3) -0.006(2) -0.006(3)
C2 0.041(4) 0.071(4) 0.043(3) -0.005(3) -0.011(3) -0.010(3)
C3 0.038(3) 0.073(4) 0.044(3) -0.001(3) 0.002(3) -0.018(3)
C4 0.037(3) 0.058(3) 0.034(3) 0.005(3) -0.001(3) -0.009(3)
C5 0.033(3) 0.032(2) 0.029(2) -0.001(2) 0.000(2) 0.001(2)
C6 0.028(2) 0.022(2) 0.026(2) 0.0000(18) 0.001(2) -0.002(2)
C7 0.0278(13) 0.0266(13) 0.0260(13) 0.0011(9) 0.0011(9) -0.0002(9)
C8 0.038(4) 0.025(3) 0.016(3) 0.000 0.000 0.003(3)
C9 0.030(4) 0.031(3) 0.027(3) 0.000 0.000 0.001(3)
C10 0.033(3) 0.034(3) 0.027(3) 0.001(2) 0.003(2) 0.001(2)
C11 0.030(3) 0.040(3) 0.029(3) 0.005(2) 0.003(2) 0.008(2)
C12 0.034(4) 0.043(4) 0.019(3) 0.000 0.000 0.010(4)
C13 0.027(3) 0.044(3) 0.035(3) -0.001(3) 0.008(2) 0.006(2)

loop_
_atom_type_symbol
_atom_type_description
_atom_type_scat_dispersion_real
_atom_type_scat_dispersion_imag
_atom_type_scat_source
C C 0.0033 0.0016 'International Tables Vol C Tables 4.2.6.8 and 6.1.1.4'
H H 0.0000 0.0000 'International Tables Vol C Tables 4.2.6.8 and 6.1.1.4'
Cd Cd -0.8075 1.2024 'International Tables Vol C Tables 4.2.6.8 and 6.1.1.4'
N N 0.0061 0.0033 'International Tables Vol C Tables 4.2.6.8 and 6.1.1.4'
O O 0.0106 0.0060 'International Tables Vol C Tables 4.2.6.8 and 6.1.1.4'

loop_
_geom_angle_atom_site_label_1
_geom_angle_atom_site_label_2
_geom_angle_atom_site_label_3
_geom_angle
_geom_angle_site_symmetry_1
_geom_angle_site_symmetry_3
_geom_angle_publ_flag
O1 Cd1 O1 107.5(2) 31_556 32_656 ?
O1 Cd1 N1 87.61(16) 31_556 14_545 ?
O1 Cd1 N1 118.21(15) 32_656 14_545 ?
O1 Cd1 N1 118.22(16) 31_556 . ?
O1 Cd1 N1 87.61(16) 32_656 . ?
O1 Cd1 N2 126.26(11) 32_656 . ?
O1 Cd1 N2 126.26(11) 31_556 . ?
N1 Cd1 N1 137.25(19) 14_545 . ?
N2 Cd1 N1 68.62(9) . . ?
N2 Cd1 N1 68.63(10) . 14_545 ?
C13 O1 Cd1 103.2(3) . 23_655 ?
C1 N1 Cd1 121.4(3) . . ?
C5 N1 Cd1 119.4(3) . . ?
C5 N1 C1 119.2(4) . . ?
C6 N2 Cd1 120.7(3) 14_545 . ?
C6 N2 Cd1 120.7(3) . . ?
C6 N2 C6 118.6(5) 14_545 . ?
N1 C1 H1 118.9 . . ?
N1 C1 C2 122.2(5) . . ?
C2 C1 H1 118.9 . . ?
C1 C2 H2 120.6 . . ?
C3 C2 C1 118.7(5) . . ?
C3 C2 H2 120.6 . . ?
C2 C3 H3 119.7 . . ?
C2 C3 C4 120.6(5) . . ?
C4 C3 H3 119.7 . . ?
C3 C4 H4 121.3 . . ?
C5 C4 C3 117.4(5) . . ?
C5 C4 H4 121.3 . . ?
N1 C5 C4 121.8(5) . . ?
N1 C5 C6 116.1(4) . . ?
C4 C5 C6 122.0(4) . . ?
N2 C6 C5 114.9(4) . . ?
N2 C6 C7 122.1(4) . . ?
C7 C6 C5 122.9(4) . . ?
C6 C7 H7 120.5 . . ?
C8 C7 C6 118.9(5) . . ?
C8 C7 H7 120.5 . . ?
C7 C8 C7 119.2(6) . 14_545 ?
C7 C8 C9 120.4(3) 14_545 . ?
C7 C8 C9 120.4(3) . . ?
C10 C9 C8 120.8(3) 14_545 . ?
C10 C9 C8 120.8(3) . . ?
C10 C9 C10 118.4(6) 14_545 . ?
C9 C10 H10 119.4 . . ?
C9 C10 C11 121.2(5) . . ?
C11 C10 H10 119.4 . . ?
C10 C11 C13 120.0(5) . . ?
C12 C11 C10 119.3(5) . . ?
C12 C11 C13 120.7(4) . . ?
C11 C12 C11 120.2(6) . 14_545 ?
C11 C12 H12 119.9 14_545 . ?
C11 C12 H12 119.9 . . ?
O1 C13 C11 115.4(5) . . ?
O2 C13 O1 124.3(5) . . ?
O2 C13 C11 120.2(5) . . ?

loop_
_geom_bond_atom_site_label_1
_geom_bond_atom_site_label_2
_geom_bond_distance
_geom_bond_site_symmetry_2
_geom_bond_publ_flag
Cd1 O1 2.273(4) 31_556 ?
Cd1 O1 2.273(4) 32_656 ?
Cd1 N1 2.363(4) 14_545 ?
Cd1 N1 2.363(4) . ?
Cd1 N2 2.343(5) . ?
O1 Cd1 2.273(4) 23_655 ?
O1 C13 1.249(6) . ?
O2 C13 1.178(6) . ?
N1 C1 1.346(6) . ?
N1 C5 1.346(6) . ?
N2 C6 1.350(5) 14_545 ?
N2 C6 1.350(5) . ?
C1 H1 0.9500 . ?
C1 C2 1.392(8) . ?
C2 H2 0.9500 . ?
C2 C3 1.352(8) . ?
C3 H3 0.9500 . ?
C3 C4 1.410(8) . ?
C4 H4 0.9500 . ?
C4 C5 1.397(7) . ?
C5 C6 1.491(7) . ?
C6 C7 1.401(6) . ?
C7 H7 0.9500 . ?
C7 C8 1.388(6) . ?
C8 C7 1.388(6) 14_545 ?
C8 C9 1.499(8) . ?
C9 C10 1.389(6) 14_545 ?
C9 C10 1.389(6) . ?
C10 H10 0.9500 . ?
C10 C11 1.398(7) . ?
C11 C12 1.390(6) . ?
C11 C13 1.547(7) . ?
C12 C11 1.390(6) 14_545 ?
C12 H12 0.9500 . ?

loop_
_geom_torsion_atom_site_label_1
_geom_torsion_atom_site_label_2
_geom_torsion_atom_site_label_3
_geom_torsion_atom_site_label_4
_geom_torsion
_geom_torsion_site_symmetry_1
_geom_torsion_site_symmetry_2
_geom_torsion_site_symmetry_3
_geom_torsion_site_symmetry_4
_geom_torsion_publ_flag
Cd1 O1 C13 O2 -10.4(7) 23_655 . . . ?
Cd1 O1 C13 C11 165.3(3) 23_655 . . . ?
Cd1 N1 C1 C2 -174.8(4) . . . . ?
Cd1 N1 C5 C4 175.6(4) . . . . ?
Cd1 N1 C5 C6 -5.6(5) . . . . ?
Cd1 N2 C6 C5 2.1(4) . . . . ?
Cd1 N2 C6 C7 -179.4(3) . . . . ?
N1 C1 C2 C3 -0.8(9) . . . . ?
N1 C5 C6 N2 2.3(6) . . . . ?
N1 C5 C6 C7 -176.2(4) . . . . ?
N2 C6 C7 C8 -1.2(6) . . . . ?
C1 N1 C5 C4 -2.3(7) . . . . ?
C1 N1 C5 C6 176.5(4) . . . . ?
C1 C2 C3 C4 -2.1(10) . . . . ?
C2 C3 C4 C5 2.8(9) . . . . ?
C3 C4 C5 N1 -0.6(8) . . . . ?
C3 C4 C5 C6 -179.3(5) . . . . ?
C4 C5 C6 N2 -178.9(4) . . . . ?
C4 C5 C6 C7 2.6(7) . . . . ?
C5 N1 C1 C2 3.1(8) . . . . ?
C5 C6 C7 C8 177.2(4) . . . . ?
C6 N2 C6 C5 -177.9(4) 14_545 . . . ?
C6 N2 C6 C7 0.6(3) 14_545 . . . ?
C6 C7 C8 C7 0.6(3) . . . 14_545 ?
C6 C7 C8 C9 -179.4(3) . . . . ?
C7 C8 C9 C10 138.8(3) 14_545 . . . ?
C7 C8 C9 C10 -41.2(3) . . . . ?
C7 C8 C9 C10 138.8(3) . . . 14_545 ?
C7 C8 C9 C10 -41.2(3) 14_545 . . 14_545 ?
C8 C9 C10 C11 -177.4(3) . . . . ?
C9 C10 C11 C12 -5.1(7) . . . . ?
C9 C10 C11 C13 176.4(4) . . . . ?
C10 C9 C10 C11 2.6(3) 14_545 . . . ?
C10 C11 C12 C11 2.5(3) . . . 14_545 ?
C10 C11 C13 O1 -14.3(7) . . . . ?
C10 C11 C13 O2 161.7(5) . . . . ?
C12 C11 C13 O1 167.3(4) . . . . ?
C12 C11 C13 O2 -16.8(7) . . . . ?
C13 C11 C12 C11 -179.0(5) . . . 14_545 ?
